data_7051136
loop_
_publ_author_name
'Jos\'e Elguero'
'Ana Guerrero'
'Felipe G\'omez de la Torre'
'Antonio de la Hoz'
'F\'elix A. Jal\'on'
'Blanca R. Manzano'
'Ana Rodr\'iguez'

_publ_section_title
;
 New complexes with pyrazole-containing ligands and different metallic
 centres. Comparative study of their fluxional behaviour involving M--N
 bond rupture
;
_journal_issue 8
_journal_name_full 'New J. Chem.'
_journal_page_first 1050
_journal_page_last 1060
_journal_paper_doi 10.1039/b102318g
_journal_volume 25
_journal_year 2001
_chemical_formula_sum 'C12 H11 F3 N4 O3 Pd S'
_chemical_formula_weight 454.71
_chemical_name_systematic
; 
? 
;
_space_group_IT_number 2
_symmetry_cell_setting triclinic
_symmetry_space_group_name_Hall '-P 1'
_symmetry_space_group_name_H-M 'P -1'
_atom_sites_solution_hydrogens geom
_atom_sites_solution_primary direct
_atom_sites_solution_secondary difmap
_audit_creation_method SHELXL-97
_cell_angle_alpha 66.511(8)
_cell_angle_beta 79.73(2)
_cell_angle_gamma 81.53(2)
_cell_formula_units_Z 2
_cell_length_a 7.623(4)
_cell_length_b 10.1347(8)
_cell_length_c 11.9270(10)
_cell_measurement_temperature 293(2)
_cell_volume 828.6(5)
_computing_cell_refinement 'Nonius (control program)'
_computing_data_collection 'Nonius (control program)'
_computing_data_reduction 'XRAY80 (Stewart, 1976)'
_computing_structure_refinement 'SHELXL-93 (Sheldrick, 1993)'
_computing_structure_solution 'SIR92 (Altomare, 1994)'
_diffrn_ambient_temperature 293(2)
_diffrn_measured_fraction_theta_full 0.998
_diffrn_measured_fraction_theta_max 0.998
_diffrn_measurement_device_type 'four circle diffractometer Nonius-Mach3'
_diffrn_measurement_method '\w/2\q scans'
_diffrn_radiation_monochromator graphite
_diffrn_radiation_source 'fine-focus sealed tube'
_diffrn_radiation_type MoK\a
_diffrn_radiation_wavelength 0.71070
_diffrn_reflns_av_R_equivalents 0.0000
_diffrn_reflns_av_sigmaI/netI 0.0348
_diffrn_reflns_limit_h_max 10
_diffrn_reflns_limit_h_min 0
_diffrn_reflns_limit_k_max 13
_diffrn_reflns_limit_k_min -13
_diffrn_reflns_limit_l_max 15
_diffrn_reflns_limit_l_min -15
_diffrn_reflns_number 3989
_diffrn_reflns_theta_full 27.96
_diffrn_reflns_theta_max 27.96
_diffrn_reflns_theta_min 2.20
_diffrn_standards_interval_time 60
_diffrn_standards_number 2
_exptl_absorpt_coefficient_mu 1.296
_exptl_absorpt_correction_type none
_exptl_crystal_colour colourless
_exptl_crystal_density_diffrn 1.823
_exptl_crystal_density_method 'not measured'
_exptl_crystal_description prism
_exptl_crystal_F_000 448
_exptl_crystal_size_max 0.4
_exptl_crystal_size_mid 0.2
_exptl_crystal_size_min 0.2
_refine_diff_density_max 1.322
_refine_diff_density_min -1.048
_refine_diff_density_rms 0.137
_refine_ls_extinction_method none
_refine_ls_goodness_of_fit_ref 1.011
_refine_ls_hydrogen_treatment mixed
_refine_ls_matrix_type full
_refine_ls_number_parameters 213
_refine_ls_number_reflns 3989
_refine_ls_number_restraints 29
_refine_ls_restrained_S_all 1.029
_refine_ls_R_factor_all 0.0768
_refine_ls_R_factor_gt 0.0595
_refine_ls_shift/su_max 0.178
_refine_ls_shift/su_mean 0.009
_refine_ls_structure_factor_coef Fsqd
_refine_ls_weighting_details 'w==1/[\s^2^(Fo^2^)+(0.1405P)^2^+0.4788P] where P==(Fo^2^+2Fc^2^)/3'
_refine_ls_weighting_scheme calc
_refine_ls_wR_factor_gt 0.1762
_refine_ls_wR_factor_ref 0.2064
_reflns_number_gt 3029
_reflns_number_total 3989
_reflns_threshold_expression >2sigma(I)
_cod_data_source_file b102318g.txt
_cod_data_source_block 20
_cod_depositor_comments
;
The following automatic conversions were performed:

'_refine_ls_weighting_scheme' value 'calc
w==1/[\s^2^(Fo^2^)+(0.1405P)^2^+0.4788P] where P==(Fo^2^+2Fc^2^)/3'
was changed to 'calc'. New tag '_refine_ls_weighting_details' was
created. The value of the new tag was set to
'w==1/[\s^2^(Fo^2^)+(0.1405P)^2^+0.4788P] where P==(Fo^2^+2Fc^2^)/3'.

Automatic conversion script
Id: cif_fix_values 3143 2015-03-26 13:38:13Z robertas 
;
_cod_original_cell_volume 828.6(4)
_cod_original_sg_symbol_H-M P-1
_cod_database_code 7051136

loop_
_symmetry_equiv_pos_as_xyz
'x, y, z'
'-x, -y, -z'

loop_
_atom_site_label
_atom_site_type_symbol
_atom_site_fract_x
_atom_site_fract_y
_atom_site_fract_z
_atom_site_U_iso_or_equiv
_atom_site_adp_type
_atom_site_occupancy
_atom_site_calc_flag
_atom_site_refinement_flags
_atom_site_disorder_assembly
_atom_site_disorder_group
Pd1 Pd -0.00422(6) 0.17599(5) 0.69744(4) 0.0534(2) Uani 1 d . . .
N1 N 0.1118(8) -0.0131(6) 0.8274(6) 0.0564(12) Uani 1 d . . .
N2 N 0.2772(9) -0.0900(7) 0.9956(6) 0.0691(15) Uani 1 d . . .
N3 N 0.1304(8) 0.2571(6) 0.7911(5) 0.0576(12) Uani 1 d . . .
N4 N 0.2077(7) 0.1536(6) 0.8845(5) 0.0530(11) Uani 1 d . . .
C1 C 0.1002(10) -0.1533(8) 0.8468(8) 0.0683(18) Uani 1 d . . .
H1 H 0.0405 -0.1749 0.7954 0.082 Uiso 1 calc . . .
C2 C 0.1756(11) -0.2634(8) 0.9412(9) 0.075(2) Uani 1 d . . .
H2 H 0.1672 -0.3596 0.9556 0.090 Uiso 1 calc . . .
C3 C 0.2610(12) -0.2271(8) 1.0111(8) 0.075(2) Uani 1 d . . .
H3 H 0.3130 -0.3011 1.0750 0.090 Uiso 1 calc . . .
C4 C 0.2006(8) 0.0065(7) 0.9046(6) 0.0519(13) Uani 1 d . . .
C5 C 0.2893(9) 0.2093(8) 0.9456(7) 0.0628(16) Uani 1 d . . .
H5 H 0.3495 0.1572 1.0135 0.075 Uiso 1 calc . . .
C6 C 0.2679(11) 0.3512(9) 0.8910(8) 0.0691(18) Uani 1 d . . .
H6 H 0.3131 0.4181 0.9111 0.083 Uiso 1 calc . . .
C7 C 0.1615(11) 0.3818(7) 0.7950(8) 0.0674(18) Uani 1 d . . .
H7 H 0.1204 0.4734 0.7436 0.081 Uiso 1 calc . . .
C8 C -0.1302(12) 0.1101(9) 0.5861(8) 0.0705(19) Uani 1 d . . .
H8 H -0.1239 0.0428 0.5503 0.085 Uiso 1 calc . . .
C9 C -0.2277(11) 0.2300(9) 0.6002(7) 0.0695(19) Uani 1 d . . .
C10 C -0.1228(13) 0.3503(9) 0.5589(8) 0.076(2) Uani 1 d . . .
H10 H -0.1131 0.4458 0.5047 0.092 Uiso 1 calc . . .
C11 C -0.4093(12) 0.2260(16) 0.6725(10) 0.105(4) Uani 1 d . . .
H11A H -0.4512 0.3207 0.6708 0.157 Uiso 1 calc . . .
H11B H -0.4035 0.1600 0.7562 0.157 Uiso 1 calc . . .
H11C H -0.4902 0.1945 0.6368 0.157 Uiso 1 calc . . .
C12 C 0.5658(13) -0.2639(10) 0.6381(9) 0.095(3) Uani 1 d D . .
S2 S 0.6937(3) -0.3169(2) 0.76071(18) 0.0760(6) Uani 1 d D . .
O1 O 0.8705(16) -0.2804(17) 0.7033(14) 0.088(4) Uiso 0.50 d PDU A 1
O2 O 0.613(3) -0.2021(18) 0.8076(19) 0.109(6) Uiso 0.50 d PDU A 1
O3 O 0.668(3) -0.4594(15) 0.8301(19) 0.137(7) Uiso 0.50 d PDU A 1
O11 O 0.868(2) -0.339(2) 0.716(2) 0.141(8) Uiso 0.50 d PDU A 2
O21 O 0.666(3) -0.1767(18) 0.786(2) 0.133(8) Uiso 0.50 d PDU A 2
O31 O 0.6048(18) -0.4197(14) 0.8692(12) 0.092(4) Uiso 0.50 d PDU A 2
F1 F 0.559(2) -0.1300(15) 0.5622(17) 0.151(7) Uiso 0.50 d PDU B 1
F2 F 0.4011(17) -0.3019(16) 0.6765(13) 0.112(4) Uiso 0.50 d PDU B 1
F3 F 0.644(2) -0.3384(18) 0.5644(16) 0.139(6) Uiso 0.50 d PD B 1
F11 F 0.6358(16) -0.1618(12) 0.5361(10) 0.089(3) Uiso 0.50 d PDU B 2
F21 F 0.3996(15) -0.2232(16) 0.6551(13) 0.106(4) Uiso 0.50 d PDU B 2
F31 F 0.566(2) -0.3840(14) 0.6121(15) 0.121(5) Uiso 0.50 d PD B 2

loop_
_atom_site_aniso_label
_atom_site_aniso_U_11
_atom_site_aniso_U_22
_atom_site_aniso_U_33
_atom_site_aniso_U_23
_atom_site_aniso_U_13
_atom_site_aniso_U_12
Pd1 0.0547(3) 0.0536(3) 0.0547(3) -0.0250(2) -0.0027(2) -0.0061(2)
N1 0.056(3) 0.047(3) 0.064(3) -0.023(2) 0.000(2) -0.003(2)
N2 0.069(4) 0.064(3) 0.072(4) -0.024(3) -0.010(3) -0.002(3)
N3 0.056(3) 0.053(3) 0.064(3) -0.021(2) -0.010(2) -0.004(2)
N4 0.047(3) 0.055(3) 0.060(3) -0.026(2) -0.006(2) -0.001(2)
C1 0.059(4) 0.058(4) 0.091(5) -0.032(4) -0.012(4) -0.005(3)
C2 0.079(5) 0.046(3) 0.092(5) -0.024(4) -0.002(4) 0.001(3)
C3 0.075(5) 0.054(4) 0.084(5) -0.017(4) -0.009(4) 0.004(3)
C4 0.043(3) 0.053(3) 0.061(3) -0.026(3) 0.004(2) -0.007(2)
C5 0.054(4) 0.076(4) 0.069(4) -0.039(4) -0.007(3) -0.003(3)
C6 0.066(4) 0.072(4) 0.083(5) -0.044(4) -0.007(4) -0.009(3)
C7 0.077(5) 0.051(3) 0.081(5) -0.031(3) -0.009(4) -0.007(3)
C8 0.080(5) 0.079(5) 0.069(4) -0.044(4) -0.013(4) -0.006(4)
C9 0.070(4) 0.088(5) 0.054(4) -0.025(4) -0.018(3) -0.012(4)
C10 0.091(6) 0.058(4) 0.072(5) -0.015(3) -0.024(4) 0.005(4)
C11 0.056(5) 0.179(12) 0.098(7) -0.074(8) -0.010(4) -0.006(6)
C12 0.089(7) 0.091(6) 0.102(7) -0.033(6) -0.023(6) 0.003(5)
S2 0.0760(12) 0.0833(13) 0.0577(10) -0.0079(9) -0.0160(9) -0.0206(10)

loop_
_atom_type_symbol
_atom_type_description
_atom_type_scat_dispersion_real
_atom_type_scat_dispersion_imag
_atom_type_scat_source
C C 0.0033 0.0016 'International Tables Vol C Tables 4.2.6.8 and 6.1.1.4'
H H 0.0000 0.0000 'International Tables Vol C Tables 4.2.6.8 and 6.1.1.4'
Pd Pd -0.9988 1.0072 'International Tables Vol C Tables 4.2.6.8 and 6.1.1.4'
N N 0.0061 0.0033 'International Tables Vol C Tables 4.2.6.8 and 6.1.1.4'
F F 0.0171 0.0103 'International Tables Vol C Tables 4.2.6.8 and 6.1.1.4'
O O 0.0106 0.0060 'International Tables Vol C Tables 4.2.6.8 and 6.1.1.4'
S S 0.1246 0.1234 'International Tables Vol C Tables 4.2.6.8 and 6.1.1.4'

loop_
_geom_angle_atom_site_label_1
_geom_angle_atom_site_label_2
_geom_angle_atom_site_label_3
_geom_angle
_geom_angle_site_symmetry_1
_geom_angle_site_symmetry_3
_geom_angle_publ_flag
N3 Pd1 C10 108.6(3) . . ?
N3 Pd1 N1 77.0(2) . . ?
C10 Pd1 N1 174.1(3) . . ?
N3 Pd1 C9 140.4(3) . . ?
C10 Pd1 C9 39.6(3) . . ?
N1 Pd1 C9 136.2(3) . . ?
N3 Pd1 C8 174.3(3) . . ?
C10 Pd1 C8 67.2(3) . . ?
N1 Pd1 C8 107.1(3) . . ?
C9 Pd1 C8 38.1(3) . . ?
C4 N1 C1 115.1(6) . . ?
C4 N1 Pd1 116.1(4) . . ?
C1 N1 Pd1 128.7(5) . . ?
C4 N2 C3 113.8(7) . . ?
N4 N3 C7 105.0(6) . . ?
N4 N3 Pd1 113.5(4) . . ?
C7 N3 Pd1 141.4(5) . . ?
N3 N4 C5 112.1(6) . . ?
N3 N4 C4 119.1(5) . . ?
C5 N4 C4 128.7(6) . . ?
N1 C1 C2 120.7(7) . . ?
C3 C2 C1 117.4(7) . . ?
C2 C3 N2 124.3(7) . . ?
N2 C4 N1 128.7(6) . . ?
N2 C4 N4 117.1(6) . . ?
N1 C4 N4 114.2(6) . . ?
C6 C5 N4 107.3(7) . . ?
C5 C6 C7 106.6(6) . . ?
N3 C7 C6 108.9(7) . . ?
C9 C8 Pd1 70.8(4) . . ?
C8 C9 C10 112.3(8) . . ?
C8 C9 C11 123.5(9) . . ?
C10 C9 C11 123.2(9) . . ?
C8 C9 Pd1 71.0(5) . . ?
C10 C9 Pd1 69.6(4) . . ?
C11 C9 Pd1 117.7(6) . . ?
C9 C10 Pd1 70.8(4) . . ?
F21 C12 F1 77.8(11) . . ?
F21 C12 F11 106.4(10) . . ?
F1 C12 F11 31.4(9) . . ?
F21 C12 F2 32.8(8) . . ?
F1 C12 F2 108.2(11) . . ?
F11 C12 F2 131.4(11) . . ?
F21 C12 F31 103.9(11) . . ?
F1 C12 F31 127.8(13) . . ?
F11 C12 F31 107.5(11) . . ?
F2 C12 F31 75.8(10) . . ?
F21 C12 F3 126.5(13) . . ?
F1 C12 F3 103.8(12) . . ?
F11 C12 F3 76.6(10) . . ?
F2 C12 F3 106.3(11) . . ?
F31 C12 F3 33.7(8) . . ?
F21 C12 S2 119.1(9) . . ?
F1 C12 S2 118.6(11) . . ?
F11 C12 S2 113.0(8) . . ?
F2 C12 S2 112.1(9) . . ?
F31 C12 S2 106.0(9) . . ?
F3 C12 S2 106.9(10) . . ?
O11 S2 O3 96.4(12) . . ?
O11 S2 O1 22.7(11) . . ?
O3 S2 O1 118.2(10) . . ?
O11 S2 O31 123.0(11) . . ?
O3 S2 O31 32.7(9) . . ?
O1 S2 O31 139.9(9) . . ?
O11 S2 O2 127.2(13) . . ?
O3 S2 O2 120.8(10) . . ?
O1 S2 O2 106.6(9) . . ?
O31 S2 O2 88.3(9) . . ?
O11 S2 O21 109.8(11) . . ?
O3 S2 O21 135.3(12) . . ?
O1 S2 O21 88.5(10) . . ?
O31 S2 O21 104.0(9) . . ?
O2 S2 O21 18.2(11) . . ?
O11 S2 C12 108.0(11) . . ?
O3 S2 C12 106.2(10) . . ?
O1 S2 C12 105.1(7) . . ?
O31 S2 C12 110.0(7) . . ?
O2 S2 C12 96.7(9) . . ?
O21 S2 C12 99.4(11) . . ?

loop_
_geom_bond_atom_site_label_1
_geom_bond_atom_site_label_2
_geom_bond_distance
_geom_bond_site_symmetry_2
_geom_bond_publ_flag
Pd1 N3 2.089(6) . ?
Pd1 C10 2.099(8) . ?
Pd1 N1 2.116(6) . ?
Pd1 C9 2.114(7) . ?
Pd1 C8 2.117(7) . ?
N1 C4 1.324(9) . ?
N1 C1 1.360(9) . ?
N2 C4 1.299(9) . ?
N2 C3 1.348(10) . ?
N3 N4 1.345(8) . ?
N3 C7 1.340(9) . ?
N4 C5 1.353(9) . ?
N4 C4 1.421(8) . ?
C1 C2 1.373(11) . ?
C2 C3 1.328(13) . ?
C5 C6 1.320(11) . ?
C6 C7 1.427(12) . ?
C8 C9 1.382(12) . ?
C9 C10 1.427(12) . ?
C9 C11 1.492(12) . ?
C12 F21 1.280(13) . ?
C12 F1 1.296(14) . ?
C12 F11 1.327(12) . ?
C12 F2 1.316(13) . ?
C12 F31 1.369(14) . ?
C12 F3 1.381(14) . ?
C12 S2 1.763(10) . ?
S2 O11 1.363(14) . ?
S2 O3 1.372(13) . ?
S2 O1 1.428(11) . ?
S2 O31 1.428(11) . ?
S2 O2 1.493(13) . ?
S2 O21 1.543(14) . ?
